data_4300124
loop_
_publ_author_name
'Booyong S. Lim'
'James P. Donahue'
'R. H. Holm'

_publ_contact_author R.H.Holm
_publ_contact_author_address
;
   R.H.Holm
   Dept. of Chemistry and Chemical Biology 
   Harvard University 
   Cambridge, MA 02138
   USA
;
_publ_contact_author_email holm@chemistry.harvard.edu
_publ_section_title
;
Synthesis and Structures of Bis(dithiolene)molybdenum Complexes Related to
the Active Sites of the DMSO Reductase Enzyme Family
;
_journal_name_full 'Inorganic Chemistry'
_journal_page_first 263
_journal_page_last 273
_journal_paper_doi 10.1021/ic9908672
_journal_volume 39
_journal_year 2000
_chemical_formula_sum 'C31 H53 Mo N O S5'
_chemical_formula_weight 711.98
_chemical_name_systematic
; 
 [Mo(CO)(S2C2Me2)2](Bu4N) 
;
_space_group_IT_number 14
_symmetry_cell_setting monoclinic
_symmetry_space_group_name_Hall '-P 2ybc'
_symmetry_space_group_name_H-M 'P 1 21/c 1'
_atom_sites_solution_hydrogens geom
_atom_sites_solution_primary direct
_atom_sites_solution_secondary difmap
_audit_creation_method SHELXL
_cell_angle_alpha 90.00
_cell_angle_beta 98.081(7)
_cell_angle_gamma 90.00
_cell_formula_units_Z 4
_cell_length_a 9.5576(12)
_cell_length_b 19.684(2)
_cell_length_c 19.248(2)
_cell_measurement_temperature 213(2)
_cell_volume 3585.2(7)
_computing_structure_refinement 'SHELXL-93 (Sheldrick, 1993)'
_computing_structure_solution 'SHELXS-86 (Sheldrick, 1990)'
_diffrn_ambient_temperature 213(2)
_diffrn_radiation_monochromator graphite
_diffrn_radiation_source 'fine-focus sealed tube'
_diffrn_radiation_type MoK\a
_diffrn_radiation_wavelength 0.71073
_diffrn_reflns_av_R_equivalents 0.0555
_diffrn_reflns_av_sigmaI/netI 0.0832
_diffrn_reflns_limit_h_max 12
_diffrn_reflns_limit_h_min -12
_diffrn_reflns_limit_k_max 25
_diffrn_reflns_limit_k_min -18
_diffrn_reflns_limit_l_max 25
_diffrn_reflns_limit_l_min -25
_diffrn_reflns_number 23536
_diffrn_reflns_theta_max 28.30
_diffrn_reflns_theta_min 1.49
_exptl_absorpt_coefficient_mu 0.681
_exptl_crystal_colour 'Dark green-brown'
_exptl_crystal_density_diffrn 1.319
_exptl_crystal_description Rhomb
_exptl_crystal_F_000 1504
_exptl_crystal_size_max 0.25
_exptl_crystal_size_mid 0.11
_exptl_crystal_size_min 0.10
_refine_diff_density_max 0.654
_refine_diff_density_min -0.536
_refine_diff_density_rms 0.073
_refine_ls_extinction_method none
_refine_ls_goodness_of_fit_all 1.114
_refine_ls_goodness_of_fit_obs 1.289
_refine_ls_matrix_type full
_refine_ls_number_parameters 352
_refine_ls_number_reflns 8647
_refine_ls_number_restraints 0
_refine_ls_restrained_S_all 1.114
_refine_ls_restrained_S_obs 1.289
_refine_ls_R_factor_all 0.0982
_refine_ls_R_factor_obs 0.0445
_refine_ls_shift/esd_max 0.027
_refine_ls_shift/esd_mean 0.001
_refine_ls_structure_factor_coef Fsqd
_refine_ls_weighting_details 'w=1/[\s^2^(Fo^2^)+(0.0200P)^2^+0.0000P] where P=(Fo^2^+2Fc^2^)/3'
_refine_ls_weighting_scheme calc
_refine_ls_wR_factor_all 0.0796
_refine_ls_wR_factor_obs 0.0706
_reflns_number_observed 5208
_reflns_number_total 8647
_reflns_observed_criterion >2sigma(I)
_cod_depositor_comments
;
The following automatic conversions were performed:

'_refine_ls_weighting_scheme' value 'calc
w=1/[\s^2^(Fo^2^)+(0.0200P)^2^+0.0000P] where P=(Fo^2^+2Fc^2^)/3' was
changed to 'calc'. New tag '_refine_ls_weighting_details' was
created. The value of the new tag was set to
'w=1/[\s^2^(Fo^2^)+(0.0200P)^2^+0.0000P] where P=(Fo^2^+2Fc^2^)/3'.

Automatic conversion script
Id: cif_fix_values 3143 2015-03-26 13:38:13Z robertas 
;
_cod_original_cell_volume 3585.3(7)
_cod_database_code 4300124

loop_
_symmetry_equiv_pos_as_xyz
'x, y, z'
'-x, y+1/2, -z+1/2'
'-x, -y, -z'
'x, -y-1/2, z-1/2'

loop_
_atom_site_aniso_label
_atom_site_aniso_U_11
_atom_site_aniso_U_22
_atom_site_aniso_U_33
_atom_site_aniso_U_23
_atom_site_aniso_U_13
_atom_site_aniso_U_12
Mo1 0.03171(14) 0.03196(15) 0.03301(13) 0.00144(14) 0.00125(10) 0.00378(13)
S1 0.0319(5) 0.0544(6) 0.0483(5) -0.0050(4) -0.0016(4) 0.0010(4)
S2 0.0604(6) 0.0506(6) 0.0373(4) 0.0080(4) 0.0098(4) 0.0233(5)
S3 0.0446(5) 0.0355(5) 0.0438(5) -0.0002(4) 0.0059(4) -0.0046(4)
S4 0.0509(5) 0.0396(5) 0.0362(4) 0.0051(4) -0.0017(4) -0.0076(4)
S5 0.0443(5) 0.0363(5) 0.0443(5) 0.0032(4) -0.0007(4) 0.0083(4)
O1 0.055(2) 0.057(2) 0.065(2) 0.0139(13) 0.0240(13) 0.0097(13)
N1 0.042(2) 0.042(2) 0.055(2) -0.0102(14) 0.0196(14) 0.0009(13)
C1 0.039(2) 0.036(2) 0.050(2) 0.002(2) 0.000(2) 0.007(2)
C2 0.039(2) 0.074(3) 0.043(2) -0.017(2) -0.002(2) 0.019(2)
C3 0.048(2) 0.079(3) 0.028(2) -0.008(2) -0.006(2) 0.033(2)
C6 0.040(2) 0.120(4) 0.079(3) -0.027(3) -0.015(2) 0.014(2)
C7 0.087(3) 0.122(4) 0.037(2) 0.008(2) -0.002(2) 0.060(3)
C4 0.033(2) 0.039(2) 0.042(2) -0.006(2) 0.0012(14) 0.0019(15)
C5 0.039(2) 0.046(2) 0.033(2) -0.001(2) 0.0004(14) 0.006(2)
C8 0.052(2) 0.053(2) 0.055(2) -0.011(2) -0.001(2) -0.004(2)
C9 0.083(3) 0.059(3) 0.037(2) 0.002(2) 0.003(2) 0.000(2)
C10 0.038(2) 0.027(2) 0.048(2) 0.0014(15) 0.008(2) -0.0001(15)
C11 0.049(2) 0.039(2) 0.057(2) 0.006(2) 0.014(2) 0.004(2)
C12 0.068(3) 0.039(2) 0.071(3) 0.006(2) 0.030(2) 0.011(2)
C13 0.083(3) 0.042(2) 0.054(2) -0.006(2) 0.023(2) -0.007(2)
C14 0.060(2) 0.056(3) 0.049(2) -0.003(2) 0.000(2) -0.005(2)
C15 0.039(2) 0.048(2) 0.050(2) -0.005(2) 0.004(2) 0.003(2)
C16 0.049(2) 0.041(2) 0.060(2) -0.010(2) 0.015(2) 0.010(2)
C17 0.039(2) 0.047(2) 0.054(2) -0.009(2) 0.007(2) 0.003(2)
C18 0.082(3) 0.053(3) 0.083(3) 0.001(2) 0.028(2) 0.006(2)
C19 0.070(3) 0.056(3) 0.073(3) 0.002(2) 0.008(2) 0.000(2)
C20 0.040(2) 0.042(2) 0.055(2) -0.001(2) 0.016(2) 0.004(2)
C21 0.061(2) 0.049(2) 0.055(2) -0.005(2) 0.015(2) -0.006(2)
C22 0.073(3) 0.062(3) 0.064(2) 0.014(2) 0.010(2) 0.000(2)
C23 0.103(3) 0.070(3) 0.074(3) 0.013(2) -0.017(2) -0.022(3)
C24 0.054(2) 0.061(3) 0.076(3) -0.009(2) 0.039(2) -0.001(2)
C25 0.073(3) 0.069(3) 0.093(3) -0.005(3) 0.041(2) -0.014(2)
C26 0.060(3) 0.123(5) 0.123(4) 0.010(4) 0.011(3) 0.009(3)
C27 0.124(5) 0.098(5) 0.204(6) 0.032(4) 0.092(5) 0.023(4)
C28 0.043(2) 0.052(2) 0.059(2) -0.015(2) 0.012(2) 0.001(2)
C29 0.047(2) 0.061(3) 0.080(3) -0.015(2) -0.002(2) 0.005(2)
C30 0.051(2) 0.086(3) 0.083(3) -0.013(3) -0.009(2) -0.003(2)
C31 0.051(3) 0.090(4) 0.119(4) -0.027(3) -0.002(2) -0.010(2)

loop_
_atom_site_label
_atom_site_type_symbol
_atom_site_fract_x
_atom_site_fract_y
_atom_site_fract_z
_atom_site_U_iso_or_equiv
_atom_site_thermal_displace_type
_atom_site_occupancy
_atom_site_calc_flag
_atom_site_refinement_flags
_atom_site_disorder_group
Mo1 Mo 0.29165(3) 0.569729(14) 0.289141(13) 0.03254(8) Uani 1 d . .
S1 S 0.51166(8) 0.62587(5) 0.30952(4) 0.0455(2) Uani 1 d . .
S2 S 0.42100(9) 0.49299(5) 0.36761(4) 0.0492(2) Uani 1 d . .
S3 S 0.17425(9) 0.47670(4) 0.23360(4) 0.0414(2) Uani 1 d . .
S4 S 0.29275(9) 0.60591(4) 0.17083(4) 0.0430(2) Uani 1 d . .
S5 S 0.16864(9) 0.67965(4) 0.29273(4) 0.0423(2) Uani 1 d . .
O1 O 0.0908(2) 0.53921(12) 0.40227(12) 0.0576(7) Uani 1 d . .
N1 N 0.3317(3) 0.60600(14) 0.78671(13) 0.0450(7) Uani 1 d . .
C1 C 0.1660(3) 0.5510(2) 0.3623(2) 0.0422(8) Uani 1 d . .
C2 C 0.6278(3) 0.5835(2) 0.3718(2) 0.0527(10) Uani 1 d . .
C3 C 0.5884(4) 0.5261(2) 0.3984(2) 0.0529(10) Uani 1 d . .
C6 C 0.7713(4) 0.6161(2) 0.3910(2) 0.0819(14) Uani 1 d . .
H4A H 0.7752(4) 0.6575(2) 0.3651(2) 0.123 Uiso 1 calc R .
H4B H 0.8432(4) 0.5855(2) 0.3798(2) 0.123 Uiso 1 calc R .
H4C H 0.7866(4) 0.6258(2) 0.4404(2) 0.123 Uiso 1 calc R .
C7 C 0.6785(4) 0.4832(2) 0.4533(2) 0.0830(15) Uani 1 d . .
H5A H 0.6261(4) 0.4439(2) 0.4640(2) 0.125 Uiso 1 calc R .
H5B H 0.7036(4) 0.5097(2) 0.4951(2) 0.125 Uiso 1 calc R .
H5C H 0.7628(4) 0.4691(2) 0.4355(2) 0.125 Uiso 1 calc R .
C4 C 0.1751(3) 0.4828(2) 0.14322(15) 0.0382(8) Uani 1 d . .
C5 C 0.2286(3) 0.5386(2) 0.11652(15) 0.0402(8) Uani 1 d . .
C8 C 0.1110(3) 0.4231(2) 0.1010(2) 0.0541(9) Uani 1 d . .
H8A H 0.0802(3) 0.3898(2) 0.1320(2) 0.081 Uiso 1 calc R .
H8B H 0.1804(3) 0.4033(2) 0.0756(2) 0.081 Uiso 1 calc R .
H8C H 0.0317(3) 0.4382(2) 0.0685(2) 0.081 Uiso 1 calc R .
C9 C 0.2369(4) 0.5481(2) 0.03947(15) 0.0602(11) Uani 1 d . .
H9A H 0.2787(4) 0.5914(2) 0.03225(15) 0.090 Uiso 1 calc R .
H9B H 0.1435(4) 0.5463(2) 0.01354(15) 0.090 Uiso 1 calc R .
H9C H 0.2937(4) 0.5127(2) 0.02358(15) 0.090 Uiso 1 calc R .
C10 C 0.1699(3) 0.70591(15) 0.3807(2) 0.0375(7) Uani 1 d . .
C11 C 0.0625(3) 0.7480(2) 0.3970(2) 0.0477(9) Uani 1 d . .
H11A H -0.0116(3) 0.7593(2) 0.3623(2) 0.057 Uiso 1 calc R .
C12 C 0.0646(4) 0.7730(2) 0.4639(2) 0.0572(10) Uani 1 d . .
H12A H -0.0083(4) 0.8011(2) 0.4736(2) 0.069 Uiso 1 calc R .
C13 C 0.1721(4) 0.7572(2) 0.5165(2) 0.0583(10) Uani 1 d . .
H13A H 0.1732(4) 0.7748(2) 0.5614(2) 0.070 Uiso 1 calc R .
C14 C 0.2781(4) 0.7148(2) 0.5013(2) 0.0559(10) Uani 1 d . .
H14A H 0.3508(4) 0.7029(2) 0.5366(2) 0.067 Uiso 1 calc R .
C15 C 0.2780(3) 0.6896(2) 0.4348(2) 0.0459(8) Uani 1 d . .
H15A H 0.3511(3) 0.6613(2) 0.4256(2) 0.055 Uiso 1 calc R .
C16 C 0.3315(3) 0.5286(2) 0.7872(2) 0.0495(9) Uani 1 d . .
H16A H 0.3098(3) 0.5128(2) 0.7392(2) 0.059 Uiso 1 calc R .
H16B H 0.4261(3) 0.5131(2) 0.8050(2) 0.059 Uiso 1 calc R .
C17 C 0.2295(3) 0.4958(2) 0.8300(2) 0.0465(9) Uani 1 d . .
H17A H 0.2490(3) 0.5117(2) 0.8781(2) 0.056 Uiso 1 calc R .
H17B H 0.1339(3) 0.5092(2) 0.8114(2) 0.056 Uiso 1 calc R .
C18 C 0.2404(4) 0.4196(2) 0.8289(2) 0.0710(11) Uani 1 d . .
H18A H 0.3356(4) 0.4064(2) 0.8484(2) 0.085 Uiso 1 calc R .
H18B H 0.2237(4) 0.4040(2) 0.7807(2) 0.085 Uiso 1 calc R .
C19 C 0.1366(4) 0.3849(2) 0.8699(2) 0.0665(11) Uani 1 d . .
H19A H 0.1480(4) 0.3366(2) 0.8673(2) 0.100 Uiso 1 calc R .
H19B H 0.0420(4) 0.3970(2) 0.8503(2) 0.100 Uiso 1 calc R .
H19C H 0.1541(4) 0.3991(2) 0.9181(2) 0.100 Uiso 1 calc R .
C20 C 0.1890(3) 0.6344(2) 0.7575(2) 0.0450(8) Uani 1 d . .
H20A H 0.1945(3) 0.6836(2) 0.7600(2) 0.054 Uiso 1 calc R .
H20B H 0.1214(3) 0.6199(2) 0.7876(2) 0.054 Uiso 1 calc R .
C21 C 0.1317(4) 0.6147(2) 0.6822(2) 0.0541(9) Uani 1 d . .
H21A H 0.2027(4) 0.6230(2) 0.6519(2) 0.065 Uiso 1 calc R .
H21B H 0.1081(4) 0.5668(2) 0.6800(2) 0.065 Uiso 1 calc R .
C22 C 0.0014(4) 0.6566(2) 0.6581(2) 0.0661(11) Uani 1 d . .
H22A H 0.0273(4) 0.7042(2) 0.6590(2) 0.079 Uiso 1 calc R .
H22B H -0.0660(4) 0.6502(2) 0.6908(2) 0.079 Uiso 1 calc R .
C23 C -0.0696(5) 0.6380(2) 0.5840(2) 0.0851(14) Uani 1 d . .
H23A H -0.1512(5) 0.6662(2) 0.5715(2) 0.128 Uiso 1 calc R .
H23B H -0.0979(5) 0.5912(2) 0.5830(2) 0.128 Uiso 1 calc R .
H23C H -0.0041(5) 0.6451(2) 0.5512(2) 0.128 Uiso 1 calc R .
C24 C 0.4426(4) 0.6282(2) 0.7413(2) 0.0607(10) Uani 1 d . .
H24A H 0.4270(4) 0.6031(2) 0.6975(2) 0.073 Uiso 1 calc R .
H24B H 0.5352(4) 0.6157(2) 0.7651(2) 0.073 Uiso 1 calc R .
C25 C 0.4434(4) 0.7046(2) 0.7243(2) 0.0755(12) Uani 1 d . .
H25A H 0.4496(4) 0.7304(2) 0.7676(2) 0.091 Uiso 1 calc R .
H25B H 0.3552(4) 0.7166(2) 0.6955(2) 0.091 Uiso 1 calc R .
C26 C 0.5706(5) 0.7247(3) 0.6844(3) 0.102(2) Uani 1 d . .
H26A H 0.5807(5) 0.6922(3) 0.6475(3) 0.122 Uiso 1 calc R .
H26B H 0.5562(5) 0.7696(3) 0.6637(3) 0.122 Uiso 1 calc R .
C27 C 0.6948(5) 0.7240(3) 0.7376(3) 0.135(2) Uani 1 d . .
H27A H 0.7768(5) 0.7360(3) 0.7166(3) 0.203 Uiso 1 calc R .
H27B H 0.7071(5) 0.6794(3) 0.7577(3) 0.203 Uiso 1 calc R .
H27C H 0.6826(5) 0.7562(3) 0.7738(3) 0.203 Uiso 1 calc R .
C28 C 0.3670(3) 0.6344(2) 0.8604(2) 0.0507(9) Uani 1 d . .
H28A H 0.3782(3) 0.6832(2) 0.8570(2) 0.061 Uiso 1 calc R .
H28B H 0.2871(3) 0.6263(2) 0.8853(2) 0.061 Uiso 1 calc R .
C29 C 0.4990(4) 0.6058(2) 0.9043(2) 0.0636(11) Uani 1 d . .
H29A H 0.5759(4) 0.6048(2) 0.8764(2) 0.076 Uiso 1 calc R .
H29B H 0.4809(4) 0.5595(2) 0.9180(2) 0.076 Uiso 1 calc R .
C30 C 0.5418(4) 0.6482(2) 0.9694(2) 0.0752(12) Uani 1 d . .
H30A H 0.6043(4) 0.6214(2) 1.0029(2) 0.090 Uiso 1 calc R .
H30B H 0.4580(4) 0.6585(2) 0.9906(2) 0.090 Uiso 1 calc R .
C31 C 0.6155(4) 0.7145(2) 0.9563(2) 0.0879(14) Uani 1 d . .
H31A H 0.6393(4) 0.7383(2) 0.9999(2) 0.132 Uiso 1 calc R .
H31B H 0.5535(4) 0.7421(2) 0.9243(2) 0.132 Uiso 1 calc R .
H31C H 0.7001(4) 0.7049(2) 0.9365(2) 0.132 Uiso 1 calc R .

loop_
_atom_type_symbol
_atom_type_description
_atom_type_scat_dispersion_real
_atom_type_scat_dispersion_imag
_atom_type_scat_source
C C 0.0033 0.0016 'International Tables Vol C Tables 4.2.6.8 and 6.1.1.4'
H H 0.0000 0.0000 'International Tables Vol C Tables 4.2.6.8 and 6.1.1.4'
N N 0.0061 0.0033 'International Tables Vol C Tables 4.2.6.8 and 6.1.1.4'
O O 0.0106 0.0060 'International Tables Vol C Tables 4.2.6.8 and 6.1.1.4'
S S 0.1246 0.1234 'International Tables Vol C Tables 4.2.6.8 and 6.1.1.4'
Mo Mo -1.6832 0.6857 'International Tables Vol C Tables 4.2.6.8 and 6.1.1.4'

loop_
_geom_angle_atom_site_label_1
_geom_angle_atom_site_label_2
_geom_angle_atom_site_label_3
_geom_angle
_geom_angle_site_symmetry_1
_geom_angle_site_symmetry_3
_geom_angle_publ_flag
C1 Mo1 S3 83.12(9) . . ?
C1 Mo1 S1 125.18(9) . . ?
S3 Mo1 S1 143.69(3) . . ?
C1 Mo1 S2 75.20(9) . . ?
S3 Mo1 S2 88.03(3) . . ?
S1 Mo1 S2 79.56(3) . . ?
C1 Mo1 S4 143.76(9) . . ?
S3 Mo1 S4 82.13(3) . . ?
S1 Mo1 S4 84.00(3) . . ?
S2 Mo1 S4 136.84(3) . . ?
C1 Mo1 S5 78.90(9) . . ?
S3 Mo1 S5 120.12(3) . . ?
S1 Mo1 S5 90.09(3) . . ?
S2 Mo1 S5 138.78(3) . . ?
S4 Mo1 S5 80.28(3) . . ?
C2 S1 Mo1 111.06(14) . . ?
C3 S2 Mo1 110.48(13) . . ?
C4 S3 Mo1 109.52(11) . . ?
C5 S4 Mo1 107.26(11) . . ?
C10 S5 Mo1 110.11(10) . . ?
C20 N1 C28 106.4(2) . . ?
C20 N1 C16 111.8(2) . . ?
C28 N1 C16 111.3(3) . . ?
C20 N1 C24 110.1(3) . . ?
C28 N1 C24 110.4(3) . . ?
C16 N1 C24 106.9(2) . . ?
O1 C1 Mo1 177.5(3) . . ?
C3 C2 C6 124.6(3) . . ?
C3 C2 S1 119.5(3) . . ?
C6 C2 S1 115.9(3) . . ?
C2 C3 C7 125.5(4) . . ?
C2 C3 S2 119.0(2) . . ?
C7 C3 S2 115.5(3) . . ?
C5 C4 C8 125.3(3) . . ?
C5 C4 S3 119.5(2) . . ?
C8 C4 S3 115.2(2) . . ?
C4 C5 C9 123.6(3) . . ?
C4 C5 S4 120.8(2) . . ?
C9 C5 S4 115.6(3) . . ?
C11 C10 C15 117.5(3) . . ?
C11 C10 S5 119.0(2) . . ?
C15 C10 S5 123.4(2) . . ?
C12 C11 C10 120.7(3) . . ?
C13 C12 C11 121.4(3) . . ?
C12 C13 C14 118.5(3) . . ?
C13 C14 C15 120.9(3) . . ?
C14 C15 C10 121.0(3) . . ?
C17 C16 N1 115.7(3) . . ?
C18 C17 C16 111.7(3) . . ?
C17 C18 C19 113.0(3) . . ?
N1 C20 C21 116.5(3) . . ?
C22 C21 C20 108.9(3) . . ?
C21 C22 C23 113.2(3) . . ?
N1 C24 C25 115.2(3) . . ?
C24 C25 C26 112.1(3) . . ?
C27 C26 C25 105.3(4) . . ?
C29 C28 N1 116.1(3) . . ?
C28 C29 C30 111.2(3) . . ?
C29 C30 C31 114.5(3) . . ?

loop_
_geom_bond_atom_site_label_1
_geom_bond_atom_site_label_2
_geom_bond_distance
_geom_bond_site_symmetry_2
_geom_bond_publ_flag
Mo1 C1 2.009(4) . ?
Mo1 S3 2.3277(9) . ?
Mo1 S1 2.3589(9) . ?
Mo1 S2 2.3594(8) . ?
Mo1 S4 2.3875(8) . ?
Mo1 S5 2.4682(9) . ?
S1 C2 1.730(3) . ?
S2 C3 1.751(4) . ?
S3 C4 1.745(3) . ?
S4 C5 1.745(3) . ?
S5 C10 1.769(3) . ?
O1 C1 1.148(3) . ?
N1 C20 1.508(4) . ?
N1 C28 1.519(4) . ?
N1 C16 1.523(4) . ?
N1 C24 1.530(4) . ?
C2 C3 1.317(5) . ?
C2 C6 1.512(5) . ?
C3 C7 1.522(4) . ?
C4 C5 1.344(4) . ?
C4 C8 1.509(4) . ?
C5 C9 1.508(4) . ?
C10 C11 1.388(4) . ?
C10 C15 1.397(4) . ?
C11 C12 1.376(4) . ?
C12 C13 1.374(4) . ?
C13 C14 1.376(5) . ?
C14 C15 1.373(4) . ?
C16 C17 1.507(4) . ?
C17 C18 1.503(5) . ?
C18 C19 1.514(5) . ?
C20 C21 1.524(4) . ?
C21 C22 1.510(4) . ?
C22 C23 1.536(5) . ?
C24 C25 1.540(5) . ?
C25 C26 1.577(5) . ?
C26 C27 1.455(6) . ?
C28 C29 1.524(4) . ?
C29 C30 1.513(5) . ?
C30 C31 1.520(5) . ?
